data_7123198
loop_
_publ_author_name
'Lin, Wei-Bin'
'Mou, Yong'
'Lu, Hai-Yan'
'Hu, Zhi-Qiang'
'Chen, Chuan-Feng'

_publ_section_title
;
 Metal-free construction of contiguous quaternary stereocentres with
 polycyclic framework
;
_journal_name_full 'Chemical Communications'
_journal_paper_doi 10.1039/C9CC01632E
_journal_year 2019
_chemical_formula_moiety 'C36 H28 F6 O2'
_chemical_formula_sum 'C36 H28 F6 O2'
_chemical_formula_weight 606.58
_space_group_crystal_system monoclinic
_space_group_IT_number 15
_space_group_name_Hall '-C 2yc'
_space_group_name_H-M_alt 'C 1 2/c 1'
_symmetry_space_group_name_Hall '-C 2yc'
_symmetry_space_group_name_H-M 'C 1 2/c 1'
_atom_sites_solution_hydrogens geom
_atom_sites_solution_primary dual
_audit_creation_date 2018-07-25
_audit_creation_method
;
Olex2 1.2
(compiled 2018.05.29 svn.r3508 for OlexSys, GUI svn.r5506)
;
_audit_update_record
;
2019-01-28 deposited with the CCDC.    2019-03-25 downloaded from the CCDC.
;
_cell_angle_alpha 90
_cell_angle_beta 94.329(3)
_cell_angle_gamma 90
_cell_formula_units_Z 4
_cell_length_a 19.2726(9)
_cell_length_b 16.7645(9)
_cell_length_c 8.6005(3)
_cell_measurement_reflns_used 3861
_cell_measurement_temperature 173(2)
_cell_measurement_theta_max 30.8180
_cell_measurement_theta_min 2.7880
_cell_volume 2770.9(2)
_computing_cell_refinement 'CrysAlisPro 1.171.39.9d (Rigaku OD, 2015)'
_computing_data_collection 'CrystalClear (Rigaku Inc., 2007)'
_computing_data_reduction 'CrysAlisPro 1.171.39.9d (Rigaku OD, 2015)'
_computing_molecular_graphics 'Olex2 (Dolomanov et al., 2009)'
_computing_publication_material 'CIFTAB (Sheldrick, 2013)'
_computing_structure_refinement 'ShelXL (Sheldrick, 2015)'
_computing_structure_solution 'ShelXT (Sheldrick, 2015)'
_diffrn_ambient_temperature 173.15
_diffrn_measured_fraction_theta_full 0.998
_diffrn_measured_fraction_theta_max 0.998
_diffrn_measurement_device_type 'MM007-HF CCD(Saturn 724+)'
_diffrn_measurement_method '\w scans at fixed \c = 45\%'
_diffrn_radiation_monochromator Confocal
_diffrn_radiation_type MoK\a
_diffrn_radiation_wavelength 0.71073
_diffrn_reflns_av_R_equivalents 0.0234
_diffrn_reflns_av_unetI/netI 0.0220
_diffrn_reflns_Laue_measured_fraction_full 0.998
_diffrn_reflns_Laue_measured_fraction_max 0.998
_diffrn_reflns_limit_h_max 23
_diffrn_reflns_limit_h_min -23
_diffrn_reflns_limit_k_max 20
_diffrn_reflns_limit_k_min -20
_diffrn_reflns_limit_l_max 10
_diffrn_reflns_limit_l_min -10
_diffrn_reflns_number 8403
_diffrn_reflns_point_group_measured_fraction_full 0.998
_diffrn_reflns_point_group_measured_fraction_max 0.998
_diffrn_reflns_theta_full 25.242
_diffrn_reflns_theta_max 25.999
_diffrn_reflns_theta_min 1.612
_diffrn_source 'Rotating Anode'
_exptl_absorpt_coefficient_mu 0.116
_exptl_absorpt_correction_T_max 1.000
_exptl_absorpt_correction_T_min 0.6668
_exptl_absorpt_correction_type multi-scan
_exptl_absorpt_process_details 'CrystalClear (Rigaku Inc., 2007)'
_exptl_crystal_colour colorless
_exptl_crystal_density_diffrn 1.454
_exptl_crystal_description block
_exptl_crystal_F_000 1256
_exptl_crystal_size_max 0.52
_exptl_crystal_size_mid 0.38
_exptl_crystal_size_min 0.13
_refine_diff_density_max 0.290
_refine_diff_density_min -0.215
_refine_diff_density_rms 0.040
_refine_ls_extinction_method none
_refine_ls_goodness_of_fit_ref 1.055
_refine_ls_hydrogen_treatment constr
_refine_ls_matrix_type full
_refine_ls_number_parameters 229
_refine_ls_number_reflns 2733
_refine_ls_number_restraints 72
_refine_ls_restrained_S_all 1.143
_refine_ls_R_factor_all 0.0535
_refine_ls_R_factor_gt 0.0455
_refine_ls_shift/su_max 0.001
_refine_ls_shift/su_mean 0.000
_refine_ls_structure_factor_coef Fsqd
_refine_ls_weighting_details 'w=1/[\s^2^(Fo^2^)+(0.0543P)^2^+2.2281P] where P=(Fo^2^+2Fc^2^)/3'
_refine_ls_weighting_scheme calc
_refine_ls_wR_factor_gt 0.1107
_refine_ls_wR_factor_ref 0.1158
_reflns_Friedel_coverage 0.000
_reflns_number_gt 2375
_reflns_number_total 2733
_reflns_threshold_expression 'I > 2\s(I)'
_cod_data_source_file c9cc01632e2.cif
_cod_data_source_block mx7328
_cod_database_code 7123198
_shelx_shelxl_version_number 2016/6
_shelx_space_group_comment
;
The symmetry employed for this shelxl refinement is uniquely defined
by the following loop, which should always be used as a source of
symmetry information in preference to the above space-group names.
They are only intended as comments.
;
_shelx_estimated_absorpt_t_max 0.985
_shelx_estimated_absorpt_t_min 0.942
_olex2_refinement_description
;
1. Twinned data refinement
 Scales: 1(10)
 0(10)
2. Fixed Uiso
 At 1.2 times of:
  All C(H) groups, All C(H,H) groups
 At 1.5 times of:
  All C(H,H,H) groups
3. Restrained distances
 F1-C18 = F1A-C18 = F2-C18 = F2A-C18 = F3-C18 = F3A-C18
 1.36 with sigma of 0.01
4. Uiso/Uaniso restraints and constraints
F2 \\sim F2A \\sim F3 \\sim F3A \\sim F1 \\sim F1A: within 1.7A with sigma of
0.02 and sigma for terminal atoms of 0.04
Uanis(F1A) \\sim Ueq, Uanis(F2) \\sim Ueq, Uanis(F2A) \\sim Ueq, Uanis(F3)
\\sim Ueq, Uanis(F3A) \\sim Ueq, Uanis(F1) \\sim Ueq: with sigma of 0.005 and
sigma for terminal atoms of 0.01
5. Others
 Sof(F1A)=Sof(F2A)=Sof(F3A)=1-FVAR(1)
 Sof(F1)=Sof(F2)=Sof(F3)=FVAR(1)
6.a Secondary CH2 refined with riding coordinates:
 C9(H9A,H9B), C10(H10A,H10B), C11(H11A,H11B)
6.b Aromatic/amide H refined with riding coordinates:
 C3(H3), C4(H4), C13(H13), C14(H14), C16(H16)
6.c Idealised Me refined as rotating group:
 C1(H1A,H1B,H1C)
;
_olex2_submission_special_instructions 'No special instructions were received'

loop_
_space_group_symop_operation_xyz
'x, y, z'
'-x, y, -z+1/2'
'x+1/2, y+1/2, z'
'-x+1/2, y+1/2, -z+1/2'
'-x, -y, -z'
'x, -y, z-1/2'
'-x+1/2, -y+1/2, -z'
'x+1/2, -y+1/2, z-1/2'

loop_
_atom_site_label
_atom_site_type_symbol
_atom_site_fract_x
_atom_site_fract_y
_atom_site_fract_z
_atom_site_U_iso_or_equiv
_atom_site_adp_type
_atom_site_occupancy
_atom_site_site_symmetry_order
_atom_site_calc_flag
_atom_site_refinement_flags_posn
_atom_site_refinement_flags_adp
_atom_site_refinement_flags_occupancy
_atom_site_disorder_assembly
_atom_site_disorder_group
F1 F 0.6354(4) 0.5398(5) 0.6064(7) 0.079(2) Uani 0.532(13) 1 d D U P A 1
F2 F 0.6792(3) 0.6193(4) 0.4551(11) 0.0728(18) Uani 0.532(13) 1 d D U P A 1
F3 F 0.6080(3) 0.5322(5) 0.3670(8) 0.085(2) Uani 0.532(13) 1 d D U P A 1
O1 O 0.33574(6) 0.76799(8) 0.32793(13) 0.0375(3) Uani 1 1 d . . . . .
C1 C 0.28102(9) 0.78617(13) 0.2136(2) 0.0439(5) Uani 1 1 d . . . . .
H1A H 0.289559 0.759397 0.115580 0.066 Uiso 1 1 calc GR . . . .
H1B H 0.279029 0.843973 0.196813 0.066 Uiso 1 1 calc GR . . . .
H1C H 0.236712 0.767711 0.249528 0.066 Uiso 1 1 calc GR . . . .
C2 C 0.33591(8) 0.80761(10) 0.46694(18) 0.0302(4) Uani 1 1 d . . . . .
C3 C 0.28221(8) 0.85716(10) 0.50535(19) 0.0342(4) Uani 1 1 d . . . . .
H3 H 0.241801 0.862914 0.435876 0.041 Uiso 1 1 calc R . . . .
C4 C 0.28769(8) 0.89796(10) 0.6445(2) 0.0340(4) Uani 1 1 d . . . . .
H4 H 0.250110 0.930737 0.670819 0.041 Uiso 1 1 calc R . . . .
C5 C 0.34651(8) 0.89268(9) 0.74764(18) 0.0295(4) Uani 1 1 d . . . . .
C6 C 0.40081(7) 0.84312(9) 0.70871(17) 0.0256(3) Uani 1 1 d . . . . .
C7 C 0.39479(8) 0.79745(9) 0.57100(17) 0.0263(3) Uani 1 1 d . . . . .
C8 C 0.46992(7) 0.83998(9) 0.80722(16) 0.0247(3) Uani 1 1 d . . . . .
C9 C 0.47525(8) 0.91033(10) 0.92265(18) 0.0301(4) Uani 1 1 d . . . . .
H9A H 0.515905 0.902442 0.998544 0.036 Uiso 1 1 calc R . . . .
H9B H 0.482360 0.960486 0.865200 0.036 Uiso 1 1 calc R . . . .
C10 C 0.40949(8) 0.91700(10) 1.00932(19) 0.0339(4) Uani 1 1 d . . . . .
H10A H 0.399063 0.865035 1.057032 0.041 Uiso 1 1 calc R . . . .
H10B H 0.416168 0.957158 1.093505 0.041 Uiso 1 1 calc R . . . .
C11 C 0.34987(8) 0.94154(10) 0.8950(2) 0.0363(4) Uani 1 1 d . . . . .
H11A H 0.305575 0.935573 0.945087 0.044 Uiso 1 1 calc R . . . .
H11B H 0.355177 0.998536 0.868172 0.044 Uiso 1 1 calc R . . . .
C12 C 0.45260(8) 0.74251(9) 0.54040(16) 0.0259(3) Uani 1 1 d . . . . .
C13 C 0.44148(8) 0.66976(10) 0.46514(17) 0.0300(4) Uani 1 1 d . . . . .
H13 H 0.395757 0.655698 0.425627 0.036 Uiso 1 1 calc R . . . .
C14 C 0.49569(8) 0.61750(10) 0.44670(17) 0.0306(4) Uani 1 1 d . . . . .
H14 H 0.487150 0.567614 0.396460 0.037 Uiso 1 1 calc R . . . .
C15 C 0.56241(8) 0.63836(9) 0.50188(17) 0.0286(3) Uani 1 1 d . . . . .
C16 C 0.57440(8) 0.71049(9) 0.57841(16) 0.0258(3) Uani 1 1 d . . . . .
H16 H 0.620391 0.724365 0.616342 0.031 Uiso 1 1 calc R . . . .
C17 C 0.52030(8) 0.76232(9) 0.60009(16) 0.0246(3) Uani 1 1 d . . . . .
C18 C 0.62139(9) 0.58317(10) 0.48434(19) 0.0357(4) Uani 1 1 d D . . . .
F1A F 0.6628(4) 0.5731(5) 0.6186(7) 0.0715(19) Uani 0.468(13) 1 d D U P A 2
F2A F 0.6657(4) 0.6094(5) 0.3889(11) 0.083(2) Uani 0.468(13) 1 d D U P A 2
F3A F 0.6064(3) 0.5112(3) 0.4413(13) 0.074(2) Uani 0.468(13) 1 d D U P A 2

loop_
_atom_site_aniso_label
_atom_site_aniso_U_11
_atom_site_aniso_U_22
_atom_site_aniso_U_33
_atom_site_aniso_U_23
_atom_site_aniso_U_13
_atom_site_aniso_U_12
F1 0.086(3) 0.085(4) 0.070(3) 0.041(3) 0.025(2) 0.051(3)
F2 0.0368(16) 0.0474(18) 0.138(5) -0.014(3) 0.033(3) 0.0030(13)
F3 0.074(2) 0.091(4) 0.086(3) -0.060(3) -0.020(2) 0.044(3)
O1 0.0308(6) 0.0519(8) 0.0287(6) -0.0001(5) -0.0045(5) 0.0036(5)
C1 0.0349(9) 0.0615(13) 0.0337(9) 0.0078(8) -0.0070(7) 0.0017(9)
C2 0.0263(8) 0.0351(9) 0.0294(8) 0.0058(7) 0.0030(6) -0.0022(7)
C3 0.0227(8) 0.0415(10) 0.0384(9) 0.0114(7) 0.0015(6) 0.0030(7)
C4 0.0239(8) 0.0341(9) 0.0449(9) 0.0089(7) 0.0094(7) 0.0050(7)
C5 0.0250(8) 0.0278(8) 0.0370(8) 0.0038(6) 0.0106(6) -0.0001(6)
C6 0.0227(8) 0.0254(8) 0.0295(7) 0.0045(6) 0.0064(6) -0.0001(6)
C7 0.0227(7) 0.0288(8) 0.0278(8) 0.0047(6) 0.0047(6) -0.0002(6)
C8 0.0208(7) 0.0270(8) 0.0269(7) -0.0014(6) 0.0062(6) -0.0016(6)
C9 0.0262(8) 0.0302(9) 0.0348(8) -0.0055(7) 0.0086(6) -0.0017(7)
C10 0.0310(8) 0.0346(9) 0.0377(9) -0.0105(7) 0.0125(7) -0.0026(7)
C11 0.0284(8) 0.0351(9) 0.0470(10) -0.0051(7) 0.0148(7) 0.0028(7)
C12 0.0255(8) 0.0323(8) 0.0202(7) 0.0027(6) 0.0035(6) 0.0017(6)
C13 0.0278(8) 0.0374(9) 0.0245(7) -0.0013(6) 0.0009(6) -0.0011(7)
C14 0.0355(9) 0.0314(8) 0.0253(7) -0.0036(6) 0.0047(6) 0.0003(7)
C15 0.0308(8) 0.0314(8) 0.0242(7) 0.0007(6) 0.0064(6) 0.0041(7)
C16 0.0238(7) 0.0307(8) 0.0235(7) 0.0025(6) 0.0051(6) 0.0019(6)
C17 0.0257(7) 0.0284(8) 0.0203(7) 0.0031(6) 0.0057(5) 0.0024(6)
C18 0.0353(9) 0.0346(10) 0.0378(9) -0.0030(7) 0.0069(7) 0.0042(7)
F1A 0.068(3) 0.077(3) 0.066(2) -0.013(2) -0.016(2) 0.043(2)
F2A 0.074(4) 0.079(4) 0.106(4) 0.043(3) 0.070(3) 0.032(3)
F3A 0.0434(19) 0.0360(19) 0.144(6) -0.033(3) 0.012(3) -0.0010(15)

loop_
_atom_type_symbol
_atom_type_description
_atom_type_scat_dispersion_real
_atom_type_scat_dispersion_imag
_atom_type_scat_source
C C 0.0033 0.0016 'International Tables Vol C Tables 4.2.6.8 and 6.1.1.4'
H H 0.0000 0.0000 'International Tables Vol C Tables 4.2.6.8 and 6.1.1.4'
F F 0.0171 0.0103 'International Tables Vol C Tables 4.2.6.8 and 6.1.1.4'
O O 0.0106 0.0060 'International Tables Vol C Tables 4.2.6.8 and 6.1.1.4'

loop_
_geom_angle_atom_site_label_1
_geom_angle_atom_site_label_2
_geom_angle_atom_site_label_3
_geom_angle
_geom_angle_site_symmetry_1
_geom_angle_site_symmetry_3
C2 O1 C1 116.99(14) . .
O1 C1 H1A 109.5 . .
O1 C1 H1B 109.5 . .
O1 C1 H1C 109.5 . .
H1A C1 H1B 109.5 . .
H1A C1 H1C 109.5 . .
H1B C1 H1C 109.5 . .
O1 C2 C3 123.15(14) . .
O1 C2 C7 116.59(14) . .
C3 C2 C7 120.24(15) . .
C2 C3 H3 120.1 . .
C4 C3 C2 119.71(15) . .
C4 C3 H3 120.1 . .
C3 C4 H4 119.0 . .
C3 C4 C5 121.97(15) . .
C5 C4 H4 119.0 . .
C4 C5 C6 118.37(15) . .
C4 C5 C11 118.95(14) . .
C6 C5 C11 122.67(14) . .
C5 C6 C7 120.64(14) . .
C5 C6 C8 121.76(14) . .
C7 C6 C8 117.51(13) . .
C2 C7 C6 118.85(14) . .
C2 C7 C12 122.99(14) . .
C6 C7 C12 118.12(13) . .
C6 C8 C8 107.81(14) . 2_656
C6 C8 C9 110.17(12) . .
C6 C8 C17 112.76(12) . 2_656
C9 C8 C8 112.71(10) . 2_656
C17 C8 C8 104.93(9) 2_656 2_656
C17 C8 C9 108.42(12) 2_656 .
C8 C9 H9A 109.5 . .
C8 C9 H9B 109.5 . .
H9A C9 H9B 108.1 . .
C10 C9 C8 110.75(13) . .
C10 C9 H9A 109.5 . .
C10 C9 H9B 109.5 . .
C9 C10 H10A 109.9 . .
C9 C10 H10B 109.9 . .
H10A C10 H10B 108.3 . .
C11 C10 C9 108.76(14) . .
C11 C10 H10A 109.9 . .
C11 C10 H10B 109.9 . .
C5 C11 C10 112.43(13) . .
C5 C11 H11A 109.1 . .
C5 C11 H11B 109.1 . .
C10 C11 H11A 109.1 . .
C10 C11 H11B 109.1 . .
H11A C11 H11B 107.9 . .
C13 C12 C7 122.39(14) . .
C13 C12 C17 118.93(14) . .
C17 C12 C7 118.50(14) . .
C12 C13 H13 119.4 . .
C14 C13 C12 121.24(15) . .
C14 C13 H13 119.4 . .
C13 C14 H14 120.3 . .
C15 C14 C13 119.49(15) . .
C15 C14 H14 120.3 . .
C14 C15 C16 120.06(14) . .
C14 C15 C18 120.53(14) . .
C16 C15 C18 119.38(14) . .
C15 C16 H16 119.6 . .
C17 C16 C15 120.79(14) . .
C17 C16 H16 119.6 . .
C12 C17 C8 117.75(13) . 2_656
C16 C17 C8 122.75(13) . 2_656
C16 C17 C12 119.45(14) . .
F1 C18 F2 106.8(4) . .
F1 C18 F3 105.8(3) . .
F1 C18 C15 112.6(2) . .
F2 C18 F3 105.6(4) . .
F2 C18 C15 113.6(3) . .
F3 C18 C15 111.8(3) . .
F1A C18 C15 113.3(2) . .
F2A C18 C15 113.4(4) . .
F2A C18 F1A 101.8(4) . .
F3A C18 C15 117.2(3) . .
F3A C18 F1A 103.4(3) . .
F3A C18 F2A 106.1(4) . .

loop_
_geom_bond_atom_site_label_1
_geom_bond_atom_site_label_2
_geom_bond_distance
_geom_bond_site_symmetry_2
F1 C18 1.289(4) .
F2 C18 1.310(5) .
F3 C18 1.333(4) .
O1 C1 1.4196(19) .
O1 C2 1.3674(19) .
C1 H1A 0.9800 .
C1 H1B 0.9800 .
C1 H1C 0.9800 .
C2 C3 1.386(2) .
C2 C7 1.402(2) .
C3 H3 0.9500 .
C3 C4 1.376(2) .
C4 H4 0.9500 .
C4 C5 1.388(2) .
C5 C6 1.397(2) .
C5 C11 1.506(2) .
C6 C7 1.408(2) .
C6 C8 1.525(2) .
C7 C12 1.484(2) .
C8 C8 1.576(3) 2_656
C8 C9 1.540(2) .
C8 C17 1.531(2) 2_656
C9 H9A 0.9900 .
C9 H9B 0.9900 .
C9 C10 1.522(2) .
C10 H10A 0.9900 .
C10 H10B 0.9900 .
C10 C11 1.512(2) .
C11 H11A 0.9900 .
C11 H11B 0.9900 .
C12 C13 1.390(2) .
C12 C17 1.405(2) .
C13 H13 0.9500 .
C13 C14 1.382(2) .
C14 H14 0.9500 .
C14 C15 1.382(2) .
C15 C16 1.388(2) .
C15 C18 1.482(2) .
C16 H16 0.9500 .
C16 C17 1.381(2) .
C18 F1A 1.364(4) .
C18 F2A 1.305(5) .
C18 F3A 1.289(5) .

loop_
_twin_individual_id
_twin_individual_mass_fraction_refined
1 1(10)
2 0(10)
